data_9009865
loop_
_publ_author_name
'Alm, K. F.'

_publ_section_title
;
 The crystal structure of barytocalcite BaCa(CO3)2
;
_journal_name_full 'Arkiv for Mineralogi och Geologi'
_journal_page_first 399
_journal_page_last 410
_journal_volume 2
_journal_year 1960
_chemical_formula_sum 'C2 Ba Ca O6'
_chemical_name_mineral Barytocalcite
_space_group_IT_number 4
_symmetry_space_group_name_Hall 'P 2yb'
_symmetry_space_group_name_H-M 'P 1 21 1'
_cell_angle_alpha 90
_cell_angle_beta 106.13
_cell_angle_gamma 90
_cell_length_a 8.15
_cell_length_b 5.22
_cell_length_c 6.58
_cell_formula_units_Z 2
_cell_volume 268.913
_database_code_amcsd 0012045
_exptl_crystal_density_diffrn 3.673
_cod_original_formula_sum 'Ba Ca C2 O6'
_cod_database_code 9009865

loop_
_space_group_symop_operation_xyz
x,y,z
-x,1/2+y,-z

loop_
_atom_site_label
_atom_site_fract_x
_atom_site_fract_y
_atom_site_fract_z
Ba 0.14200 0.25000 0.28300
Ca 0.38300 0.73400 0.80000
C1 0.08300 0.20500 0.77000
C2 0.35800 0.74000 0.29900
O1 0.01200 0.15000 0.89300
O2 0.10500 0.44400 0.69700
O3 0.13300 0.02000 0.63900
O4 0.28700 0.68000 0.42200
O5 0.37900 0.97400 0.22600
O6 0.40700 0.55000 0.16800

loop_
_cod_related_entry_id
_cod_related_entry_database
_cod_related_entry_code
1 AMCSD 0012045
